data_1507518
loop_
_publ_author_name
'Fenster, Micha\"el D. B.'
'Patrick, Brian O.'
'Dake, Gregory R.'

_publ_section_title
;
 Construction of Azaspirocyclic Ketones through \a-Hydroxyiminium Ion or
 \a-Siloxy Epoxide Semipinacol Rearrangements
;
_journal_issue 13
_journal_name_full 'Organic Letters'
_journal_page_first 2109
_journal_paper_doi 10.1021/ol0160708
_journal_volume 3
_journal_year 2001
_chemical_formula_sum 'C24 H26 N2 O7 S'
_chemical_formula_weight 486.54
_space_group_IT_number 14
_symmetry_cell_setting monoclinic
_symmetry_Int_Tables_number 14
_symmetry_space_group_name_Hall '-P 2yn'
_symmetry_space_group_name_H-M 'P 1 21/n 1'
_audit_creation_date 2001-03-21
_audit_creation_method 'by teXsan v1.8'
_audit_update_record
;
?
;
_cell_angle_alpha 90
_cell_angle_beta 95.352(1)
_cell_angle_gamma 90
_cell_formula_units_Z 12
_cell_length_a 21.9379(8)
_cell_length_b 13.6295(4)
_cell_length_c 23.4087(8)
_cell_measurement_reflns_used 0
_cell_measurement_temperature 173.2
_cell_measurement_theta_max 0.0
_cell_measurement_theta_min 0.0
_cell_volume 6968.7(4)
_computing_cell_refinement 'd*TREK (MSC, 1996-1998)'
_computing_data_collection 'd*TREK (MSC, 1996-1998)'
_computing_data_reduction 'd*TREK (MSC, 1996-1998)'
_computing_publication_material 'teXsan (MSC, 1992-1997)'
_computing_structure_refinement 'SHELXL-93 (Sheldrick, 1993)'
_computing_structure_solution
;
SIR97 (Altomare, et. al. 1998)
;
_diffrn_ambient_temperature 173.2
_diffrn_detector_area_resol_mean 11.76
_diffrn_measurement_device_type 'Rigaku/ADSC CCD'
_diffrn_measurement_method 'area detector'
_diffrn_orient_matrix_UB_11 0.00000
_diffrn_orient_matrix_UB_12 0.00000
_diffrn_orient_matrix_UB_13 0.00000
_diffrn_orient_matrix_UB_21 0.00000
_diffrn_orient_matrix_UB_22 0.00000
_diffrn_orient_matrix_UB_23 0.00000
_diffrn_orient_matrix_UB_31 0.00000
_diffrn_orient_matrix_UB_32 0.00000
_diffrn_orient_matrix_UB_33 0.00000
_diffrn_radiation_detector CCD
_diffrn_radiation_monochromator graphite
_diffrn_radiation_source 'X-ray tube'
_diffrn_radiation_type 'Mo K\a'
_diffrn_radiation_wavelength 0.7107
_diffrn_reflns_av_R_equivalents 0.07174
_diffrn_reflns_av_sigmaI/netI 0.160
_diffrn_reflns_limit_h_max 26
_diffrn_reflns_limit_h_min -26
_diffrn_reflns_limit_k_max 16
_diffrn_reflns_limit_k_min -16
_diffrn_reflns_limit_l_max 27
_diffrn_reflns_limit_l_min -27
_diffrn_reflns_number 50751
_diffrn_reflns_reduction_process 'Lp corrections applied'
_diffrn_reflns_theta_max 25.04
_diffrn_reflns_theta_min 2.48
_diffrn_standards_decay_% 0.00
_diffrn_standards_interval_count 0
_diffrn_standards_number 0
_exptl_absorpt_coefficient_mu 0.188
_exptl_absorpt_correction_T_max 1.000
_exptl_absorpt_correction_T_min 0.780
_exptl_absorpt_correction_type multi-scan
_exptl_crystal_colour clear
_exptl_crystal_density_diffrn 1.391
_exptl_crystal_density_meas ?
_exptl_crystal_description block
_exptl_crystal_F_000 3072.00
_exptl_crystal_size_max 0.40
_exptl_crystal_size_mid 0.35
_exptl_crystal_size_min 0.15
_refine_diff_density_max 0.76
_refine_diff_density_min -0.48
_refine_ls_extinction_method none
_refine_ls_goodness_of_fit_all 0.966
_refine_ls_goodness_of_fit_ref 0.970
_refine_ls_hydrogen_treatment noref
_refine_ls_matrix_type full
_refine_ls_number_constraints 0
_refine_ls_number_parameters 919
_refine_ls_number_reflns 12270
_refine_ls_number_restraints 0
_refine_ls_R_factor_all 0.0724
_refine_ls_R_factor_gt 0.038
_refine_ls_shift/su_max 0.0370
_refine_ls_shift/su_mean 0.1460
_refine_ls_structure_factor_coef Fsqd
_refine_ls_weighting_details 'w = 1/[\s^2^(Fo^2^)]'
_refine_ls_weighting_scheme sigma
_refine_ls_wR_factor_all 0.1043
_refine_ls_wR_factor_ref 0.045
_reflns_number_gt 6507
_reflns_number_total 12840
_reflns_threshold_expression I>3.00\s(I)
_cod_data_source_file ol0160708_s2.cif
_cod_data_source_block gd002/MF-H-19-A
_cod_depositor_comments
;
The following automatic conversions were performed:

'_exptl_crystal_density_meas' value 'not measured' was changed to '?'
- the value is perceived as not measured.

Automatic conversion script
Id: cif_fix_values 3008 2015-01-20 13:52:24Z robertas 
;
_cod_original_cell_volume 6968.8(4)
_cod_original_sg_symbol_H-M 'P 21/n     '
_cod_original_formula_sum 'C24 H26 N2 O7 S '
_cod_database_code 1507518

loop_
_symmetry_equiv_pos_as_xyz
'   +x,   +y,   +z'
1/2-x,1/2+y,1/2-z
'   -x,   -y,   -z'
1/2+x,1/2-y,1/2+z

loop_
_atom_site_label
_atom_site_fract_x
_atom_site_fract_y
_atom_site_fract_z
_atom_site_U_iso_or_equiv
_atom_site_occupancy
_atom_site_adp_type
_atom_site_calc_flag
S(13A) 0.16982(3) -0.16512(4) 0.94242(3) 0.0254(2) 1.000 Uani d
O(12A) 0.03148(7) -0.2382(1) 0.96308(7) 0.0305(5) 1.000 Uani d
O(14A) 0.15688(7) -0.2165(1) 0.99325(7) 0.0313(5) 1.000 Uani d
O(15A) 0.23182(7) -0.1657(1) 0.92737(8) 0.0377(5) 1.000 Uani d
O(23A) -0.00496(7) -0.2612(1) 0.84760(7) 0.0297(5) 1.000 Uani d
O(25A) -0.06408(8) -0.3871(1) 0.87152(9) 0.0437(6) 1.000 Uani d
O(33A) -0.27763(9) -0.0425(2) 0.93743(9) 0.0544(7) 1.000 Uani d
O(34A) -0.2228(1) 0.0722(2) 0.9048(1) 0.0691(8) 1.000 Uani d
N(1A) 0.12234(8) -0.2064(1) 0.88867(8) 0.0217(5) 1.000 Uani d
N(32A) -0.2325(1) -0.0136(2) 0.9153(1) 0.0413(8) 1.000 Uani d
N(1C) 0.13068(8) -0.2133(1) 0.55622(8) 0.0215(5) 1.000 Uani d
C(2A) 0.0958(1) -0.3063(1) 0.8947(1) 0.0210(6) 1.000 Uani d
C(2C) 0.1068(1) -0.3150(2) 0.5631(1) 0.0211(6) 1.000 Uani d
C(3A) 0.0477(1) -0.3245(2) 0.8424(1) 0.0285(7) 1.000 Uani d
C(3C) 0.0581(1) -0.3370(2) 0.5117(1) 0.0267(7) 1.000 Uani d
C(4A) 0.0700(1) -0.2990(2) 0.7851(1) 0.0393(8) 1.000 Uani d
C(4C) 0.0787(1) -0.3103(2) 0.4536(1) 0.0361(8) 1.000 Uani d
C(5A) 0.0930(1) -0.1941(2) 0.7849(1) 0.0409(9) 1.000 Uani d
C(5C) 0.0988(1) -0.2039(2) 0.4528(1) 0.0377(8) 1.000 Uani d
C(6A) 0.1437(1) -0.1810(2) 0.8323(1) 0.0344(8) 1.000 Uani d
C(6C) 0.1499(1) -0.1869(2) 0.4991(1) 0.0314(8) 1.000 Uani d
C(7A) 0.0583(1) -0.3092(2) 0.9476(1) 0.0220(7) 1.000 Uani d
C(7C) 0.0712(1) -0.3204(2) 0.6170(1) 0.0259(7) 1.000 Uani d
C(8A) 0.0495(1) -0.4085(2) 0.9739(1) 0.0298(7) 1.000 Uani d
C(8C) 0.0675(1) -0.4190(2) 0.6443(1) 0.0434(9) 1.000 Uani d
C(9A) 0.1060(1) -0.4738(2) 0.9784(1) 0.0347(8) 1.000 Uani d
C(9C) 0.1209(2) -0.4842(2) 0.6440(2) 0.063(1) 1.000 Uani d
C(10A) 0.1277(1) -0.4855(2) 0.9191(1) 0.0325(8) 1.000 Uani d
C(10C) 0.1419(1) -0.4935(2) 0.5840(1) 0.0373(8) 1.000 Uani d
C(11A) 0.1462(1) -0.3865(2) 0.8963(1) 0.0277(7) 1.000 Uani d
C(11C) 0.1590(1) -0.3912(2) 0.5640(1) 0.0294(7) 1.000 Uani d
O(12C) 0.04157(7) -0.2521(1) 0.63230(7) 0.0327(5) 1.000 Uani d
S(13C) 0.17843(3) -0.16898(4) 0.60854(3) 0.0245(2) 1.000 Uani d
O(14C) 0.16725(7) -0.2195(1) 0.66021(7) 0.0302(5) 1.000 Uani d
O(15C) 0.24023(7) -0.1672(1) 0.59255(8) 0.0347(5) 1.000 Uani d
C(16A) 0.1466(1) -0.0415(2) 0.9455(1) 0.0255(7) 1.000 Uani d
C(16C) 0.1536(1) -0.0465(2) 0.6111(1) 0.0255(7) 1.000 Uani d
C(17A) 0.0892(1) -0.0182(2) 0.9602(1) 0.0420(9) 1.000 Uani d
C(17C) 0.0938(1) -0.0263(2) 0.6219(1) 0.0336(8) 1.000 Uani d
C(18A) 0.0716(1) 0.0789(2) 0.9619(1) 0.0435(9) 1.000 Uani d
C(18C) 0.0752(1) 0.0707(2) 0.6234(1) 0.0352(8) 1.000 Uani d
C(19A) 0.1109(1) 0.1538(2) 0.9494(1) 0.0276(7) 1.000 Uani d
C(19C) 0.1150(1) 0.1473(2) 0.6153(1) 0.0294(7) 1.000 Uani d
C(20A) 0.1680(1) 0.1291(2) 0.9352(1) 0.0464(9) 1.000 Uani d
C(20C) 0.1741(1) 0.1254(2) 0.6045(1) 0.0359(8) 1.000 Uani d
C(21A) 0.1861(1) 0.0320(2) 0.9331(1) 0.0441(9) 1.000 Uani d
C(21C) 0.1940(1) 0.0291(2) 0.6024(1) 0.0354(8) 1.000 Uani d
C(22A) 0.0921(1) 0.2594(2) 0.9516(1) 0.0408(9) 1.000 Uani d
C(22C) 0.0944(1) 0.2522(2) 0.6179(1) 0.0375(8) 1.000 Uani d
O(23C) 0.00385(7) -0.2778(1) 0.51748(7) 0.0267(5) 1.000 Uani d
C(24A) -0.0561(1) -0.3004(2) 0.8653(1) 0.0297(8) 1.000 Uani d
C(24C) -0.0468(1) -0.3223(2) 0.5331(1) 0.0274(7) 1.000 Uani d
O(25C) -0.05212(8) -0.4097(1) 0.53875(8) 0.0410(6) 1.000 Uani d
C(26A) -0.1020(1) -0.2232(2) 0.8759(1) 0.0288(7) 1.000 Uani d
C(26C) -0.0953(1) -0.2493(2) 0.5427(1) 0.0242(7) 1.000 Uani d
C(27A) -0.1600(1) -0.2532(2) 0.8872(1) 0.0401(9) 1.000 Uani d
C(27C) -0.1544(1) -0.2833(2) 0.5476(1) 0.0310(7) 1.000 Uani d
C(28A) -0.2035(1) -0.1844(2) 0.9000(1) 0.0413(9) 1.000 Uani d
C(28C) -0.2004(1) -0.2188(2) 0.5594(1) 0.0325(8) 1.000 Uani d
C(29A) -0.1872(1) -0.0873(2) 0.9009(1) 0.0309(8) 1.000 Uani d
C(29C) -0.1855(1) -0.1205(2) 0.5661(1) 0.0276(7) 1.000 Uani d
C(30A) -0.1299(1) -0.0552(2) 0.8896(1) 0.0390(9) 1.000 Uani d
C(30C) -0.1275(1) -0.0844(2) 0.5610(1) 0.0294(7) 1.000 Uani d
C(31A) -0.0869(1) -0.1246(2) 0.8773(1) 0.0375(8) 1.000 Uani d
C(31C) -0.0820(1) -0.1498(2) 0.5492(1) 0.0283(7) 1.000 Uani d
N(32C) -0.2335(1) -0.0511(2) 0.5803(1) 0.0364(7) 1.000 Uani d
O(33C) -0.22283(9) 0.0365(1) 0.5780(1) 0.0606(8) 1.000 Uani d
O(34C) -0.28128(8) -0.0847(1) 0.59464(9) 0.0482(7) 1.000 Uani d
N(1B) -0.12551(8) 0.2600(1) 0.77301(8) 0.0224(5) 1.000 Uani d
C(2B) -0.1021(1) 0.3606(1) 0.7629(1) 0.0215(6) 1.000 Uani d
C(3B) -0.0520(1) 0.3854(2) 0.8119(1) 0.0265(7) 1.000 Uani d
C(4B) -0.0708(1) 0.3662(2) 0.8712(1) 0.0366(8) 1.000 Uani d
C(5B) -0.0913(1) 0.2602(2) 0.8764(1) 0.0387(8) 1.000 Uani d
C(6B) -0.1433(1) 0.2382(2) 0.8315(1) 0.0316(8) 1.000 Uani d
C(7B) -0.0685(1) 0.3626(2) 0.7075(1) 0.0251(7) 1.000 Uani d
C(8B) -0.0655(1) 0.4599(2) 0.6779(1) 0.0453(9) 1.000 Uani d
C(9B) -0.1185(2) 0.5251(2) 0.6791(1) 0.061(1) 1.000 Uani d
C(10B) -0.1383(1) 0.5380(2) 0.7390(1) 0.0360(8) 1.000 Uani d
C(11B) -0.1541(1) 0.4374(2) 0.7618(1) 0.0318(8) 1.000 Uani d
O(12B) -0.03892(7) 0.2938(1) 0.69326(7) 0.0310(5) 1.000 Uani d
S(13B) -0.17458(3) 0.21276(4) 0.72262(3) 0.0260(2) 1.000 Uani d
O(14B) -0.16546(7) 0.2609(1) 0.66947(7) 0.0316(5) 1.000 Uani d
O(15B) -0.23543(7) 0.2115(1) 0.74045(8) 0.0361(5) 1.000 Uani d
C(16B) -0.1495(1) 0.0905(2) 0.7207(1) 0.0251(7) 1.000 Uani d
C(17B) -0.0898(1) 0.0697(2) 0.7095(1) 0.0324(8) 1.000 Uani d
C(18B) -0.0717(1) -0.0271(2) 0.7065(1) 0.0356(8) 1.000 Uani d
C(19B) -0.1119(1) -0.1038(2) 0.7142(1) 0.0289(7) 1.000 Uani d
C(20B) -0.1705(1) -0.0814(2) 0.7252(1) 0.0393(8) 1.000 Uani d
C(21B) -0.1898(1) 0.0148(2) 0.7289(1) 0.0403(9) 1.000 Uani d
C(22B) -0.0921(1) -0.2090(2) 0.7091(1) 0.0396(8) 1.000 Uani d
O(23B) 0.00114(7) 0.3229(1) 0.80707(7) 0.0269(5) 1.000 Uani d
C(24B) 0.0518(1) 0.3628(2) 0.7889(1) 0.0271(7) 1.000 Uani d
O(25B) 0.05838(8) 0.4489(1) 0.77949(8) 0.0401(6) 1.000 Uani d
C(26B) 0.0991(1) 0.2862(2) 0.7819(1) 0.0262(7) 1.000 Uani d
C(27B) 0.1581(1) 0.3163(2) 0.7730(1) 0.0340(8) 1.000 Uani d
C(28B) 0.2022(1) 0.2475(2) 0.7634(1) 0.0363(8) 1.000 Uani d
C(29B) 0.1863(1) 0.1497(2) 0.7633(1) 0.0326(8) 1.000 Uani d
C(30B) 0.1286(1) 0.1172(2) 0.7723(1) 0.0376(8) 1.000 Uani d
C(31B) 0.0846(1) 0.1869(2) 0.7815(1) 0.0343(8) 1.000 Uani d
N(32B) 0.2331(1) 0.0758(2) 0.7518(1) 0.0440(8) 1.000 Uani d
O(33B) 0.2220(1) -0.0105(2) 0.7608(1) 0.0744(9) 1.000 Uani d
O(34B) 0.28033(8) 0.1040(2) 0.73352(9) 0.0508(7) 1.000 Uani d
H(1) 0.0348 -0.3934 0.8423 0.034 1.000 Uiso c
H(2) 0.1034 -0.3438 0.7775 0.047 1.000 Uiso c
H(3) 0.0361 -0.3069 0.7551 0.047 1.000 Uiso c
H(4) 0.1086 -0.1798 0.7479 0.049 1.000 Uiso c
H(5) 0.0595 -0.1492 0.7911 0.049 1.000 Uiso c
H(6) 0.1573 -0.1124 0.8329 0.041 1.000 Uiso c
H(7) 0.1781 -0.2237 0.8249 0.041 1.000 Uiso c
H(8) 0.0369 -0.3986 1.0126 0.036 1.000 Uiso c
H(9) 0.0168 -0.4425 0.9503 0.036 1.000 Uiso c
H(10) 0.1384 -0.4435 1.0043 0.041 1.000 Uiso c
H(11) 0.0958 -0.5383 0.9936 0.041 1.000 Uiso c
H(12) 0.1630 -0.5298 0.9213 0.039 1.000 Uiso c
H(13) 0.0944 -0.5131 0.8932 0.039 1.000 Uiso c
H(14) 0.1572 -0.3963 0.8570 0.033 1.000 Uiso c
H(15) 0.1818 -0.3630 0.9206 0.033 1.000 Uiso c
H(16) 0.0608 -0.0701 0.9694 0.050 1.000 Uiso c
H(17) 0.0307 0.0951 0.9724 0.052 1.000 Uiso c
H(18) 0.1964 0.1810 0.9263 0.055 1.000 Uiso c
H(19) 0.2269 0.0156 0.9224 0.053 1.000 Uiso c
H(20) 0.0696 0.2704 0.9852 0.049 1.000 Uiso c
H(21) 0.1288 0.3011 0.9542 0.049 1.000 Uiso c
H(22) 0.0660 0.2759 0.9167 0.049 1.000 Uiso c
H(23) -0.1704 -0.3229 0.8861 0.048 1.000 Uiso c
H(24) -0.2448 -0.2047 0.9080 0.048 1.000 Uiso c
H(25) -0.1199 0.0150 0.8902 0.046 1.000 Uiso c
H(26) -0.0456 -0.1040 0.8695 0.045 1.000 Uiso c
H(27) -0.0400 0.4542 0.8089 0.032 1.000 Uiso c
H(28) -0.0359 0.3787 0.8994 0.044 1.000 Uiso c
H(29) -0.1046 0.4100 0.8783 0.044 1.000 Uiso c
H(30) -0.0569 0.2163 0.8710 0.046 1.000 Uiso c
H(31) -0.1051 0.2498 0.9145 0.046 1.000 Uiso c
H(32) -0.1787 0.2789 0.8387 0.038 1.000 Uiso c
H(33) -0.1543 0.1689 0.8336 0.038 1.000 Uiso c
H(34) -0.0297 0.4949 0.6959 0.054 1.000 Uiso c
H(35) -0.0598 0.4470 0.6376 0.054 1.000 Uiso c
H(36) -0.1078 0.5897 0.6645 0.073 1.000 Uiso c
H(37) -0.1528 0.4976 0.6544 0.073 1.000 Uiso c
H(38) -0.1051 0.5675 0.7641 0.042 1.000 Uiso c
H(39) -0.1746 0.5807 0.7375 0.042 1.000 Uiso c
H(40) -0.1894 0.4119 0.7377 0.038 1.000 Uiso c
H(41) -0.1651 0.4459 0.8012 0.038 1.000 Uiso c
H(42) -0.0610 0.1229 0.7040 0.038 1.000 Uiso c
H(43) -0.0296 -0.0421 0.6987 0.042 1.000 Uiso c
H(44) -0.1992 -0.1347 0.7311 0.048 1.000 Uiso c
H(45) -0.2320 0.0294 0.7368 0.049 1.000 Uiso c
H(46) -0.0857 -0.2382 0.7474 0.047 1.000 Uiso c
H(47) -0.1238 -0.2456 0.6858 0.047 1.000 Uiso c
H(48) -0.0537 -0.2113 0.6907 0.047 1.000 Uiso c
H(49) 0.1682 0.3863 0.7737 0.040 1.000 Uiso c
H(50) 0.2438 0.2678 0.7568 0.044 1.000 Uiso c
H(51) 0.1190 0.0470 0.7722 0.045 1.000 Uiso c
H(52) 0.0430 0.1661 0.7879 0.041 1.000 Uiso c
H(53) 0.0472 -0.4067 0.5118 0.032 1.000 Uiso c
H(54) 0.1133 -0.3524 0.4457 0.043 1.000 Uiso c
H(55) 0.0448 -0.3205 0.4240 0.043 1.000 Uiso c
H(56) 0.1130 -0.1887 0.4153 0.045 1.000 Uiso c
H(57) 0.0641 -0.1615 0.4594 0.045 1.000 Uiso c
H(58) 0.1615 -0.1175 0.4992 0.038 1.000 Uiso c
H(59) 0.1852 -0.2272 0.4913 0.038 1.000 Uiso c
H(60) 0.0601 -0.4081 0.6845 0.052 1.000 Uiso c
H(61) 0.0323 -0.4530 0.6245 0.052 1.000 Uiso c
H(62) 0.1546 -0.4577 0.6698 0.076 1.000 Uiso c
H(63) 0.1098 -0.5495 0.6573 0.076 1.000 Uiso c
H(64) 0.1775 -0.5370 0.5847 0.045 1.000 Uiso c
H(65) 0.1086 -0.5204 0.5576 0.045 1.000 Uiso c
H(66) 0.1714 -0.3967 0.5248 0.035 1.000 Uiso c
H(67) 0.1935 -0.3672 0.5896 0.035 1.000 Uiso c
H(68) 0.0653 -0.0798 0.6283 0.040 1.000 Uiso c
H(69) 0.0327 0.0856 0.6300 0.042 1.000 Uiso c
H(70) 0.2027 0.1789 0.5982 0.043 1.000 Uiso c
H(71) 0.2361 0.0145 0.5945 0.043 1.000 Uiso c
H(72) 0.0718 0.2617 0.6516 0.045 1.000 Uiso c
H(73) 0.1303 0.2954 0.6205 0.045 1.000 Uiso c
H(74) 0.0679 0.2679 0.5830 0.045 1.000 Uiso c
H(75) -0.1633 -0.3534 0.5427 0.037 1.000 Uiso c
H(76) -0.2421 -0.2422 0.5629 0.039 1.000 Uiso c
H(77) -0.1186 -0.0142 0.5656 0.036 1.000 Uiso c
H(78) -0.0404 -0.1261 0.5453 0.033 1.000 Uiso c

loop_
_atom_site_aniso_label
_atom_site_aniso_U_11
_atom_site_aniso_U_22
_atom_site_aniso_U_33
_atom_site_aniso_U_12
_atom_site_aniso_U_13
_atom_site_aniso_U_23
S(13A) 0.0191(3) 0.0184(3) 0.0387(4) -0.0005(2) 0.0030(3) 0.0007(3)
O(12A) 0.029(1) 0.0277(9) 0.037(1) -0.0007(8) 0.0157(8) -0.0076(8)
O(14A) 0.035(1) 0.0267(9) 0.031(1) -0.0029(8) -0.0009(8) 0.0054(8)
O(15A) 0.0193(9) 0.0263(9) 0.068(1) 0.0012(7) 0.0083(9) 0.0014(9)
O(23A) 0.0233(9) 0.0298(9) 0.036(1) 0.0055(7) 0.0035(8) -0.0074(8)
O(25A) 0.032(1) 0.029(1) 0.070(2) -0.0039(8) 0.003(1) -0.012(1)
O(33A) 0.034(1) 0.077(2) 0.055(2) 0.016(1) 0.020(1) 0.005(1)
O(34A) 0.056(1) 0.049(1) 0.107(2) 0.021(1) 0.035(1) 0.007(1)
N(1A) 0.024(1) 0.0173(9) 0.025(1) 0.0005(8) 0.0079(9) -0.0005(8)
N(32A) 0.029(1) 0.058(2) 0.038(2) 0.015(1) 0.007(1) -0.001(1)
N(1C) 0.021(1) 0.021(1) 0.023(1) -0.0049(8) 0.0046(9) -0.0020(9)
C(2A) 0.022(1) 0.015(1) 0.026(2) -0.0006(9) 0.006(1) -0.001(1)
C(2C) 0.019(1) 0.019(1) 0.026(1) -0.0015(9) 0.003(1) -0.001(1)
C(3A) 0.024(1) 0.028(1) 0.034(2) 0.007(1) 0.002(1) -0.011(1)
C(3C) 0.021(1) 0.027(1) 0.032(2) 0.001(1) 0.003(1) -0.011(1)
C(4A) 0.041(2) 0.050(2) 0.027(2) 0.014(1) 0.002(1) -0.010(1)
C(4C) 0.035(2) 0.049(2) 0.024(2) 0.008(1) 0.002(1) -0.011(1)
C(5A) 0.051(2) 0.050(2) 0.024(2) 0.016(1) 0.017(1) 0.005(1)
C(5C) 0.041(2) 0.051(2) 0.023(2) 0.006(1) 0.013(1) 0.003(1)
C(6A) 0.038(2) 0.034(1) 0.034(2) 0.004(1) 0.021(1) 0.006(1)
C(6C) 0.033(1) 0.035(1) 0.028(2) 0.001(1) 0.013(1) 0.003(1)
C(7A) 0.020(1) 0.022(1) 0.024(2) -0.003(1) 0.002(1) -0.006(1)
C(7C) 0.021(1) 0.030(1) 0.026(2) -0.011(1) -0.001(1) -0.005(1)
C(8A) 0.041(2) 0.025(1) 0.024(2) -0.007(1) 0.009(1) -0.001(1)
C(8C) 0.067(2) 0.031(2) 0.033(2) -0.014(1) 0.013(2) -0.003(1)
C(9A) 0.041(2) 0.024(1) 0.038(2) -0.003(1) 0.000(1) 0.002(1)
C(9C) 0.092(3) 0.033(2) 0.063(3) -0.006(2) 0.003(2) 0.010(2)
C(10A) 0.029(1) 0.019(1) 0.049(2) 0.004(1) 0.003(1) 0.000(1)
C(10C) 0.033(2) 0.022(1) 0.056(2) 0.001(1) 0.002(1) 0.001(1)
C(11A) 0.023(1) 0.021(1) 0.039(2) 0.004(1) 0.007(1) -0.003(1)
C(11C) 0.022(1) 0.022(1) 0.044(2) 0.001(1) 0.000(1) -0.001(1)
O(12C) 0.027(1) 0.039(1) 0.034(1) -0.0008(8) 0.0092(8) -0.0047(8)
S(13C) 0.0177(3) 0.0225(3) 0.0331(4) -0.0021(2) 0.0014(3) -0.0009(3)
O(14C) 0.031(1) 0.0298(9) 0.028(1) -0.0046(8) -0.0044(8) 0.0033(8)
O(15C) 0.0182(9) 0.0296(9) 0.057(1) -0.0001(7) 0.0068(9) -0.0014(9)
C(16A) 0.022(1) 0.020(1) 0.034(2) -0.003(1) 0.001(1) 0.000(1)
C(16C) 0.023(1) 0.023(1) 0.031(2) -0.005(1) 0.003(1) -0.003(1)
C(17A) 0.040(2) 0.023(1) 0.068(2) -0.004(1) 0.028(2) -0.001(1)
C(17C) 0.025(1) 0.027(1) 0.051(2) -0.002(1) 0.011(1) 0.000(1)
C(18A) 0.039(2) 0.026(1) 0.070(2) 0.004(1) 0.031(2) 0.000(1)
C(18C) 0.030(1) 0.031(1) 0.046(2) 0.004(1) 0.009(1) -0.002(1)
C(19A) 0.032(1) 0.021(1) 0.030(2) 0.001(1) 0.005(1) -0.002(1)
C(19C) 0.039(2) 0.025(1) 0.024(2) 0.001(1) 0.000(1) -0.001(1)
C(20A) 0.033(2) 0.020(1) 0.088(3) -0.006(1) 0.016(2) -0.002(1)
C(20C) 0.032(2) 0.024(1) 0.052(2) -0.007(1) 0.008(1) -0.001(1)
C(21A) 0.022(1) 0.021(1) 0.092(3) -0.003(1) 0.017(2) 0.000(1)
C(21C) 0.022(1) 0.029(1) 0.056(2) -0.006(1) 0.007(1) -0.002(1)
C(22A) 0.049(2) 0.022(1) 0.053(2) 0.004(1) 0.015(2) 0.000(1)
C(22C) 0.048(2) 0.028(1) 0.036(2) 0.006(1) 0.005(1) -0.003(1)
O(23C) 0.0180(9) 0.0295(9) 0.033(1) 0.0009(7) 0.0018(8) -0.0052(8)
C(24A) 0.022(1) 0.036(2) 0.030(2) -0.003(1) -0.003(1) -0.014(1)
C(24C) 0.022(1) 0.033(2) 0.026(2) -0.007(1) -0.003(1) -0.006(1)
O(25C) 0.032(1) 0.028(1) 0.064(2) -0.0049(8) 0.007(1) -0.0098(9)
C(26A) 0.023(1) 0.035(1) 0.027(2) 0.002(1) -0.005(1) -0.007(1)
C(26C) 0.021(1) 0.031(1) 0.020(1) 0.000(1) 0.000(1) -0.001(1)
C(27A) 0.025(1) 0.042(2) 0.053(2) -0.003(1) 0.000(1) -0.012(1)
C(27C) 0.025(1) 0.033(1) 0.035(2) -0.006(1) 0.001(1) -0.005(1)
C(28A) 0.021(1) 0.058(2) 0.046(2) -0.002(1) 0.003(1) -0.006(1)
C(28C) 0.019(1) 0.042(2) 0.036(2) -0.004(1) 0.003(1) 0.002(1)
C(29A) 0.023(1) 0.043(2) 0.026(2) 0.011(1) 0.001(1) -0.002(1)
C(29C) 0.023(1) 0.035(1) 0.025(2) 0.005(1) 0.004(1) 0.008(1)
C(30A) 0.030(2) 0.035(2) 0.054(2) 0.005(1) 0.011(1) -0.001(1)
C(30C) 0.025(1) 0.028(1) 0.037(2) 0.000(1) 0.008(1) 0.003(1)
C(31A) 0.025(1) 0.038(2) 0.050(2) 0.006(1) 0.010(1) -0.001(1)
C(31C) 0.020(1) 0.032(1) 0.033(2) -0.002(1) 0.004(1) -0.002(1)
N(32C) 0.030(1) 0.044(1) 0.037(2) 0.008(1) 0.012(1) 0.012(1)
O(33C) 0.051(1) 0.038(1) 0.099(2) 0.012(1) 0.038(1) 0.018(1)
O(34C) 0.029(1) 0.056(1) 0.062(2) 0.0015(9) 0.020(1) 0.007(1)
N(1B) 0.021(1) 0.022(1) 0.025(1) -0.0027(8) 0.0070(9) -0.0008(9)
C(2B) 0.020(1) 0.016(1) 0.029(2) -0.0041(9) 0.007(1) -0.003(1)
C(3B) 0.024(1) 0.026(1) 0.031(2) 0.000(1) 0.008(1) -0.007(1)
C(4B) 0.035(2) 0.050(2) 0.026(2) 0.000(1) 0.009(1) -0.010(1)
C(5B) 0.044(2) 0.052(2) 0.022(2) 0.000(1) 0.014(1) 0.002(1)
C(6B) 0.034(1) 0.029(1) 0.034(2) -0.003(1) 0.018(1) 0.001(1)
C(7B) 0.022(1) 0.030(1) 0.023(2) -0.008(1) 0.001(1) -0.005(1)
C(8B) 0.072(2) 0.032(2) 0.035(2) -0.011(1) 0.022(2) 0.000(1)
C(9B) 0.090(3) 0.035(2) 0.058(2) 0.001(2) 0.010(2) 0.014(2)
C(10B) 0.033(2) 0.022(1) 0.053(2) 0.001(1) 0.006(1) 0.002(1)
C(11B) 0.024(1) 0.023(1) 0.049(2) 0.001(1) 0.009(1) 0.002(1)
O(12B) 0.026(1) 0.038(1) 0.030(1) -0.0009(8) 0.0097(8) -0.0059(8)
S(13B) 0.0178(3) 0.0218(3) 0.0387(4) -0.0019(3) 0.0036(3) -0.0017(3)
O(14B) 0.031(1) 0.0308(9) 0.032(1) -0.0034(8) -0.0030(8) 0.0030(8)
O(15B) 0.0181(9) 0.0286(9) 0.063(1) -0.0013(7) 0.0095(9) -0.0038(9)
C(16B) 0.022(1) 0.020(1) 0.032(2) -0.003(1) 0.002(1) -0.002(1)
C(17B) 0.026(1) 0.023(1) 0.050(2) -0.004(1) 0.011(1) -0.002(1)
C(18B) 0.027(1) 0.033(1) 0.048(2) 0.004(1) 0.011(1) -0.004(1)
C(19B) 0.040(2) 0.024(1) 0.023(2) 0.001(1) 0.000(1) -0.002(1)
C(20B) 0.034(2) 0.025(1) 0.060(2) -0.008(1) 0.011(1) -0.003(1)
C(21B) 0.026(1) 0.029(1) 0.067(2) -0.005(1) 0.011(1) -0.003(1)
C(22B) 0.053(2) 0.028(1) 0.038(2) 0.004(1) 0.005(1) -0.002(1)
O(23B) 0.0202(9) 0.0306(9) 0.031(1) -0.0006(7) 0.0066(8) -0.0020(8)
C(24B) 0.020(1) 0.037(2) 0.024(2) -0.005(1) 0.000(1) -0.007(1)
O(25B) 0.032(1) 0.030(1) 0.060(1) -0.0095(8) 0.0124(9) -0.0093(9)
C(26B) 0.020(1) 0.039(1) 0.020(1) -0.004(1) 0.000(1) -0.003(1)
C(27B) 0.024(1) 0.045(2) 0.033(2) -0.008(1) 0.000(1) -0.006(1)
C(28B) 0.018(1) 0.056(2) 0.035(2) -0.003(1) 0.001(1) 0.000(1)
C(29B) 0.021(1) 0.053(2) 0.024(2) 0.010(1) 0.005(1) 0.004(1)
C(30B) 0.031(2) 0.038(2) 0.046(2) 0.005(1) 0.011(1) 0.007(1)
C(31B) 0.021(1) 0.044(2) 0.039(2) 0.000(1) 0.009(1) 0.004(1)
N(32B) 0.031(1) 0.061(2) 0.040(2) 0.016(1) 0.009(1) 0.012(1)
O(33B) 0.057(2) 0.061(2) 0.112(2) 0.027(1) 0.040(1) 0.030(1)
O(34B) 0.026(1) 0.077(1) 0.052(1) 0.007(1) 0.015(1) 0.004(1)

loop_
_atom_type_symbol
_atom_type_oxidation_number
_atom_type_number_in_cell
_atom_type_scat_dispersion_real
_atom_type_scat_dispersion_imag
_atom_type_scat_source
C 0 288 0.002 0.002
;International Tables for Crystallography
(1992, Vol. C, Tables 4.2.6.8 and 6.1.1.1)
;
H 0 312 0.000 0.000
;International Tables for Crystallography
(1992, Vol. C, Table 6.1.1.2)
;
N 0 24 0.004 0.003
;International Tables for Crystallography
(1992, Vol. C, Tables 4.2.6.8 and 6.1.1.1)
;
O 0 84 0.008 0.006
;International Tables for Crystallography
(1992, Vol. C, Tables 4.2.6.8 and 6.1.1.1)
;
S 0 12 0.110 0.124
;International Tables for Crystallography
(1992, Vol. C, Tables 4.2.6.8 and 6.1.1.1)
;

loop_
_geom_angle_atom_site_label_1
_geom_angle_atom_site_label_2
_geom_angle_atom_site_label_3
_geom_angle
_geom_angle_publ_flag
O(14A) S(13A) O(15A) 117.8(1) yes
O(14A) S(13A) N(1A) 107.8(1) yes
O(14A) S(13A) C(16A) 110.6(1) yes
O(15A) S(13A) N(1A) 110.8(1) yes
O(15A) S(13A) C(16A) 107.4(1) yes
N(1A) S(13A) C(16A) 101.1(1) yes
C(3A) O(23A) C(24A) 118.9(2) yes
S(13A) N(1A) C(2A) 117.5(2) yes
S(13A) N(1A) C(6A) 111.6(2) yes
C(2A) N(1A) C(6A) 117.1(2) yes
O(33A) N(32A) O(34A) 124.0(2) yes
O(33A) N(32A) C(29A) 117.8(2) yes
O(34A) N(32A) C(29A) 118.3(2) yes
C(2C) N(1C) C(6C) 117.1(2) yes
C(2C) N(1C) S(13C) 117.6(2) yes
C(6C) N(1C) S(13C) 111.4(2) yes
N(1A) C(2A) C(3A) 108.2(2) yes
N(1A) C(2A) C(7A) 109.8(2) yes
N(1A) C(2A) C(11A) 111.2(2) yes
C(3A) C(2A) C(7A) 104.7(2) yes
C(3A) C(2A) C(11A) 109.6(2) yes
C(7A) C(2A) C(11A) 113.1(2) yes
N(1C) C(2C) C(3C) 108.4(2) yes
N(1C) C(2C) C(7C) 110.0(2) yes
N(1C) C(2C) C(11C) 111.0(2) yes
C(3C) C(2C) C(7C) 105.1(2) yes
C(3C) C(2C) C(11C) 109.4(2) yes
C(7C) C(2C) C(11C) 112.8(2) yes
O(23A) C(3A) C(2A) 108.9(2) yes
O(23A) C(3A) C(4A) 105.2(2) yes
O(23A) C(3A) H(1) 109.6 no
C(2A) C(3A) C(4A) 114.2(2) yes
C(2A) C(3A) H(1) 109.2 no
C(4A) C(3A) H(1) 109.5 no
C(2C) C(3C) C(4C) 113.9(2) yes
C(2C) C(3C) O(23C) 109.1(2) yes
C(2C) C(3C) H(53) 109.5 no
C(4C) C(3C) O(23C) 105.4(2) yes
C(4C) C(3C) H(53) 109.2 no
O(23C) C(3C) H(53) 109.6 no
C(3A) C(4A) C(5A) 110.8(2) yes
C(3A) C(4A) H(2) 109.1 no
C(3A) C(4A) H(3) 109.1 no
C(5A) C(4A) H(2) 109.3 no
C(5A) C(4A) H(3) 109.3 no
H(2) C(4A) H(3) 109.3 no
C(3C) C(4C) C(5C) 110.6(2) yes
C(3C) C(4C) H(54) 109.1 no
C(3C) C(4C) H(55) 109.2 no
C(5C) C(4C) H(54) 109.1 no
C(5C) C(4C) H(55) 109.3 no
H(54) C(4C) H(55) 109.5 no
C(4A) C(5A) C(6A) 109.5(2) yes
C(4A) C(5A) H(4) 109.5 no
C(4A) C(5A) H(5) 109.6 no
C(6A) C(5A) H(4) 109.4 no
C(6A) C(5A) H(5) 109.4 no
H(4) C(5A) H(5) 109.6 no
C(4C) C(5C) C(6C) 109.6(2) yes
C(4C) C(5C) H(56) 109.3 no
C(4C) C(5C) H(57) 109.4 no
C(6C) C(5C) H(56) 109.5 no
C(6C) C(5C) H(57) 109.5 no
H(56) C(5C) H(57) 109.5 no
N(1A) C(6A) C(5A) 110.7(2) yes
N(1A) C(6A) H(6) 109.3 no
N(1A) C(6A) H(7) 109.3 no
C(5A) C(6A) H(6) 109.1 no
C(5A) C(6A) H(7) 109.1 no
H(6) C(6A) H(7) 109.3 no
N(1C) C(6C) C(5C) 110.9(2) yes
N(1C) C(6C) H(58) 109.3 no
N(1C) C(6C) H(59) 109.2 no
C(5C) C(6C) H(58) 109.0 no
C(5C) C(6C) H(59) 109.0 no
H(58) C(6C) H(59) 109.4 no
O(12A) C(7A) C(2A) 122.0(2) yes
O(12A) C(7A) C(8A) 120.9(2) yes
C(2A) C(7A) C(8A) 116.6(2) yes
C(2C) C(7C) C(8C) 116.3(2) yes
C(2C) C(7C) O(12C) 122.1(2) yes
C(8C) C(7C) O(12C) 120.9(2) yes
C(7A) C(8A) C(9A) 114.8(2) yes
C(7A) C(8A) H(8) 108.2 no
C(7A) C(8A) H(9) 108.0 no
C(9A) C(8A) H(8) 108.3 no
C(9A) C(8A) H(9) 108.0 no
H(8) C(8A) H(9) 109.5 no
C(7C) C(8C) C(9C) 117.7(2) yes
C(7C) C(8C) H(60) 107.1 no
C(7C) C(8C) H(61) 107.1 no
C(9C) C(8C) H(60) 107.5 no
C(9C) C(8C) H(61) 107.7 no
H(60) C(8C) H(61) 109.5 no
C(8A) C(9A) C(10A) 108.7(2) yes
C(8A) C(9A) H(10) 109.6 no
C(8A) C(9A) H(11) 109.7 no
C(10A) C(9A) H(10) 109.8 no
C(10A) C(9A) H(11) 109.8 no
H(10) C(9A) H(11) 109.3 no
C(8C) C(9C) C(10C) 111.4(3) yes
C(8C) C(9C) H(62) 109.2 no
C(8C) C(9C) H(63) 108.9 no
C(10C) C(9C) H(62) 108.9 no
C(10C) C(9C) H(63) 108.9 no
H(62) C(9C) H(63) 109.5 no
C(9A) C(10A) C(11A) 110.2(2) yes
C(9A) C(10A) H(12) 109.3 no
C(9A) C(10A) H(13) 109.2 no
C(11A) C(10A) H(12) 109.3 no
C(11A) C(10A) H(13) 109.3 no
H(12) C(10A) H(13) 109.6 no
C(9C) C(10C) C(11C) 108.1(2) yes
C(9C) C(10C) H(64) 110.1 no
C(9C) C(10C) H(65) 109.8 no
C(11C) C(10C) H(64) 109.9 no
C(11C) C(10C) H(65) 109.7 no
H(64) C(10C) H(65) 109.3 no
C(2A) C(11A) C(10A) 114.9(2) yes
C(2A) C(11A) H(14) 108.1 no
C(2A) C(11A) H(15) 108.3 no
C(10A) C(11A) H(14) 107.8 no
C(10A) C(11A) H(15) 108.1 no
H(14) C(11A) H(15) 109.5 no
C(2C) C(11C) C(10C) 114.5(2) yes
C(2C) C(11C) H(66) 108.0 no
C(2C) C(11C) H(67) 108.3 no
C(10C) C(11C) H(66) 108.2 no
C(10C) C(11C) H(67) 108.3 no
H(66) C(11C) H(67) 109.4 no
N(1C) S(13C) O(14C) 107.7(1) yes
N(1C) S(13C) O(15C) 111.2(1) yes
N(1C) S(13C) C(16C) 101.3(1) yes
O(14C) S(13C) O(15C) 117.8(1) yes
O(14C) S(13C) C(16C) 110.5(1) yes
O(15C) S(13C) C(16C) 107.2(1) yes
S(13A) C(16A) C(17A) 120.4(2) yes
S(13A) C(16A) C(21A) 119.9(2) yes
C(17A) C(16A) C(21A) 119.7(2) yes
S(13C) C(16C) C(17C) 119.7(2) yes
S(13C) C(16C) C(21C) 119.7(2) yes
C(17C) C(16C) C(21C) 120.6(2) yes
C(16A) C(17A) C(18A) 119.6(2) yes
C(16A) C(17A) H(16) 120.3 no
C(18A) C(17A) H(16) 120.1 no
C(16C) C(17C) C(18C) 118.7(2) yes
C(16C) C(17C) H(68) 120.5 no
C(18C) C(17C) H(68) 120.8 no
C(17A) C(18A) C(19A) 121.4(2) yes
C(17A) C(18A) H(17) 119.3 no
C(19A) C(18A) H(17) 119.3 no
C(17C) C(18C) C(19C) 121.6(2) yes
C(17C) C(18C) H(69) 119.2 no
C(19C) C(18C) H(69) 119.1 no
C(18A) C(19A) C(20A) 118.1(2) yes
C(18A) C(19A) C(22A) 121.5(2) yes
C(20A) C(19A) C(22A) 120.4(2) yes
C(18C) C(19C) C(20C) 118.5(2) yes
C(18C) C(19C) C(22C) 121.1(2) yes
C(20C) C(19C) C(22C) 120.4(2) yes
C(19A) C(20A) C(21A) 121.2(2) yes
C(19A) C(20A) H(18) 119.3 no
C(21A) C(20A) H(18) 119.5 no
C(19C) C(20C) C(21C) 121.2(2) yes
C(19C) C(20C) H(70) 119.4 no
C(21C) C(20C) H(70) 119.5 no
C(16A) C(21A) C(20A) 120.0(2) yes
C(16A) C(21A) H(19) 119.9 no
C(20A) C(21A) H(19) 120.1 no
C(16C) C(21C) C(20C) 119.4(2) yes
C(16C) C(21C) H(71) 120.3 no
C(20C) C(21C) H(71) 120.4 no
C(19A) C(22A) H(20) 109.5 no
C(19A) C(22A) H(21) 109.3 no
C(19A) C(22A) H(22) 109.5 no
H(20) C(22A) H(21) 109.5 no
H(20) C(22A) H(22) 109.6 no
H(21) C(22A) H(22) 109.3 no
C(19C) C(22C) H(72) 109.6 no
C(19C) C(22C) H(73) 109.4 no
C(19C) C(22C) H(74) 109.4 no
H(72) C(22C) H(73) 109.6 no
H(72) C(22C) H(74) 109.6 no
H(73) C(22C) H(74) 109.3 no
C(3C) O(23C) C(24C) 118.6(2) yes
O(23A) C(24A) O(25A) 124.2(2) yes
O(23A) C(24A) C(26A) 111.6(2) yes
O(25A) C(24A) C(26A) 124.2(2) yes
O(23C) C(24C) O(25C) 124.4(2) yes
O(23C) C(24C) C(26C) 111.0(2) yes
O(25C) C(24C) C(26C) 124.5(2) yes
C(24A) C(26A) C(27A) 118.0(2) yes
C(24A) C(26A) C(31A) 121.6(2) yes
C(27A) C(26A) C(31A) 120.4(2) yes
C(24C) C(26C) C(27C) 118.2(2) yes
C(24C) C(26C) C(31C) 121.4(2) yes
C(27C) C(26C) C(31C) 120.2(2) yes
C(26A) C(27A) C(28A) 120.2(2) yes
C(26A) C(27A) H(23) 120.0 no
C(28A) C(27A) H(23) 119.8 no
C(26C) C(27C) C(28C) 120.4(2) yes
C(26C) C(27C) H(75) 119.6 no
C(28C) C(27C) H(75) 120.0 no
C(27A) C(28A) C(29A) 118.1(2) yes
C(27A) C(28A) H(24) 121.0 no
C(29A) C(28A) H(24) 120.9 no
C(27C) C(28C) C(29C) 117.9(2) yes
C(27C) C(28C) H(76) 120.9 no
C(29C) C(28C) H(76) 121.1 no
N(32A) C(29A) C(28A) 118.8(2) yes
N(32A) C(29A) C(30A) 118.2(2) yes
C(28A) C(29A) C(30A) 123.0(2) yes
C(28C) C(29C) C(30C) 123.0(2) yes
C(28C) C(29C) N(32C) 118.7(2) yes
C(30C) C(29C) N(32C) 118.2(2) yes
C(29A) C(30A) C(31A) 118.3(2) yes
C(29A) C(30A) H(25) 120.8 no
C(31A) C(30A) H(25) 120.9 no
C(29C) C(30C) C(31C) 118.4(2) yes
C(29C) C(30C) H(77) 121.0 no
C(31C) C(30C) H(77) 120.6 no
C(26A) C(31A) C(30A) 120.0(2) yes
C(26A) C(31A) H(26) 119.9 no
C(30A) C(31A) H(26) 120.1 no
C(26C) C(31C) C(30C) 120.0(2) yes
C(26C) C(31C) H(78) 120.0 no
C(30C) C(31C) H(78) 120.0 no
C(29C) N(32C) O(33C) 118.3(2) yes
C(29C) N(32C) O(34C) 118.1(2) yes
O(33C) N(32C) O(34C) 123.6(2) yes
C(2B) N(1B) C(6B) 116.9(2) yes
C(2B) N(1B) S(13B) 117.2(2) yes
C(6B) N(1B) S(13B) 111.7(1) yes
N(1B) C(2B) C(3B) 108.4(2) yes
N(1B) C(2B) C(7B) 110.3(2) yes
N(1B) C(2B) C(11B) 111.1(2) yes
C(3B) C(2B) C(7B) 104.8(2) yes
C(3B) C(2B) C(11B) 109.7(2) yes
C(7B) C(2B) C(11B) 112.4(2) yes
C(2B) C(3B) C(4B) 114.0(2) yes
C(2B) C(3B) O(23B) 109.4(2) yes
C(2B) C(3B) H(27) 109.4 no
C(4B) C(3B) O(23B) 105.0(2) yes
C(4B) C(3B) H(27) 109.4 no
O(23B) C(3B) H(27) 109.4 no
C(3B) C(4B) C(5B) 110.3(2) yes
C(3B) C(4B) H(28) 109.0 no
C(3B) C(4B) H(29) 109.1 no
C(5B) C(4B) H(28) 109.2 no
C(5B) C(4B) H(29) 109.4 no
H(28) C(4B) H(29) 109.7 no
C(4B) C(5B) C(6B) 110.0(2) yes
C(4B) C(5B) H(30) 109.5 no
C(4B) C(5B) H(31) 109.2 no
C(6B) C(5B) H(30) 109.3 no
C(6B) C(5B) H(31) 109.2 no
H(30) C(5B) H(31) 109.6 no
N(1B) C(6B) C(5B) 110.8(2) yes
N(1B) C(6B) H(32) 108.9 no
N(1B) C(6B) H(33) 109.1 no
C(5B) C(6B) H(32) 109.1 no
C(5B) C(6B) H(33) 109.3 no
H(32) C(6B) H(33) 109.6 no
C(2B) C(7B) C(8B) 116.6(2) yes
C(2B) C(7B) O(12B) 121.9(2) yes
C(8B) C(7B) O(12B) 120.7(2) yes
C(7B) C(8B) C(9B) 117.2(2) yes
C(7B) C(8B) H(34) 107.3 no
C(7B) C(8B) H(35) 107.5 no
C(9B) C(8B) H(34) 107.6 no
C(9B) C(8B) H(35) 107.5 no
H(34) C(8B) H(35) 109.5 no
C(8B) C(9B) C(10B) 112.7(3) yes
C(8B) C(9B) H(36) 108.8 no
C(8B) C(9B) H(37) 108.9 no
C(10B) C(9B) H(36) 108.4 no
C(10B) C(9B) H(37) 108.6 no
H(36) C(9B) H(37) 109.4 no
C(9B) C(10B) C(11B) 108.3(2) yes
C(9B) C(10B) H(38) 109.9 no
C(9B) C(10B) H(39) 109.7 no
C(11B) C(10B) H(38) 109.9 no
C(11B) C(10B) H(39) 109.6 no
H(38) C(10B) H(39) 109.3 no
C(2B) C(11B) C(10B) 115.0(2) yes
C(2B) C(11B) H(40) 108.2 no
C(2B) C(11B) H(41) 108.0 no
C(10B) C(11B) H(40) 108.2 no
C(10B) C(11B) H(41) 107.9 no
H(40) C(11B) H(41) 109.4 no
N(1B) S(13B) O(14B) 107.8(1) yes
N(1B) S(13B) O(15B) 111.0(1) yes
N(1B) S(13B) C(16B) 101.7(1) yes
O(14B) S(13B) O(15B) 117.7(1) yes
O(14B) S(13B) C(16B) 110.0(1) yes
O(15B) S(13B) C(16B) 107.3(1) yes
S(13B) C(16B) C(17B) 120.0(2) yes
S(13B) C(16B) C(21B) 119.9(2) yes
C(17B) C(16B) C(21B) 120.0(2) yes
C(16B) C(17B) C(18B) 119.0(2) yes
C(16B) C(17B) H(42) 120.5 no
C(18B) C(17B) H(42) 120.6 no
C(17B) C(18B) C(19B) 121.5(2) yes
C(17B) C(18B) H(43) 119.3 no
C(19B) C(18B) H(43) 119.2 no
C(18B) C(19B) C(20B) 118.4(2) yes
C(18B) C(19B) C(22B) 120.9(2) yes
C(20B) C(19B) C(22B) 120.7(2) yes
C(19B) C(20B) C(21B) 121.5(2) yes
C(19B) C(20B) H(44) 119.3 no
C(21B) C(20B) H(44) 119.2 no
C(16B) C(21B) C(20B) 119.6(2) yes
C(16B) C(21B) H(45) 120.1 no
C(20B) C(21B) H(45) 120.3 no
C(19B) C(22B) H(46) 109.5 no
C(19B) C(22B) H(47) 109.4 no
C(19B) C(22B) H(48) 109.4 no
H(46) C(22B) H(47) 109.6 no
H(46) C(22B) H(48) 109.5 no
H(47) C(22B) H(48) 109.4 no
C(3B) O(23B) C(24B) 118.7(2) yes
O(23B) C(24B) O(25B) 124.7(2) yes
O(23B) C(24B) C(26B) 110.8(2) yes
O(25B) C(24B) C(26B) 124.4(2) yes
C(24B) C(26B) C(27B) 118.4(2) yes
C(24B) C(26B) C(31B) 121.4(2) yes
C(27B) C(26B) C(31B) 120.1(2) yes
C(26B) C(27B) C(28B) 120.0(2) yes
C(26B) C(27B) H(49) 119.8 no
C(28B) C(27B) H(49) 120.1 no
C(27B) C(28B) C(29B) 118.4(2) yes
C(27B) C(28B) H(50) 120.8 no
C(29B) C(28B) H(50) 120.8 no
C(28B) C(29B) C(30B) 123.2(2) yes
C(28B) C(29B) N(32B) 118.6(2) yes
C(30B) C(29B) N(32B) 118.2(2) yes
C(29B) C(30B) C(31B) 117.9(2) yes
C(29B) C(30B) H(51) 120.9 no
C(31B) C(30B) H(51) 121.2 no
C(26B) C(31B) C(30B) 120.4(2) yes
C(26B) C(31B) H(52) 119.8 no
C(30B) C(31B) H(52) 119.9 no
C(29B) N(32B) O(33B) 118.0(2) yes
C(29B) N(32B) O(34B) 118.4(2) yes
O(33B) N(32B) O(34B) 123.6(2) yes

loop_
_geom_bond_atom_site_label_1
_geom_bond_atom_site_label_2
_geom_bond_distance
_geom_bond_publ_flag
S(13A) O(14A) 1.431(2) yes
S(13A) O(15A) 1.436(2) yes
S(13A) N(1A) 1.656(2) yes
S(13A) C(16A) 1.763(2) yes
O(12A) C(7A) 1.205(2) yes
O(23A) C(3A) 1.457(3) yes
O(23A) C(24A) 1.342(3) yes
O(25A) C(24A) 1.207(3) yes
O(33A) N(32A) 1.225(3) yes
O(34A) N(32A) 1.217(3) yes
N(1A) C(2A) 1.493(3) yes
N(1A) C(6A) 1.482(3) yes
N(32A) C(29A) 1.475(3) yes
N(1C) C(2C) 1.495(3) yes
N(1C) C(6C) 1.483(3) yes
N(1C) S(13C) 1.650(2) yes
C(2A) C(3A) 1.558(3) yes
C(2A) C(7A) 1.551(3) yes
C(2A) C(11A) 1.552(3) yes
C(2C) C(3C) 1.562(3) yes
C(2C) C(7C) 1.546(3) yes
C(2C) C(11C) 1.544(3) yes
C(3A) C(4A) 1.509(4) yes
C(3A) H(1) 0.98 no
C(3C) C(4C) 1.516(4) yes
C(3C) O(23C) 1.455(3) yes
C(3C) H(53) 0.98 no
C(4A) C(5A) 1.517(4) yes
C(4A) H(2) 0.98 no
C(4A) H(3) 0.98 no
C(4C) C(5C) 1.516(4) yes
C(4C) H(54) 0.98 no
C(4C) H(55) 0.98 no
C(5A) C(6A) 1.506(4) yes
C(5A) H(4) 0.98 no
C(5A) H(5) 0.98 no
C(5C) C(6C) 1.505(4) yes
C(5C) H(56) 0.98 no
C(5C) H(57) 0.98 no
C(6A) H(6) 0.98 no
C(6A) H(7) 0.98 no
C(6C) H(58) 0.98 no
C(6C) H(59) 0.98 no
C(7A) C(8A) 1.507(3) yes
C(7C) C(8C) 1.495(3) yes
C(7C) O(12C) 1.209(3) yes
C(8A) C(9A) 1.523(3) yes
C(8A) H(8) 0.98 no
C(8A) H(9) 0.98 no
C(8C) C(9C) 1.470(4) yes
C(8C) H(60) 0.98 no
C(8C) H(61) 0.98 no
C(9A) C(10A) 1.517(4) yes
C(9A) H(10) 0.98 no
C(9A) H(11) 0.98 no
C(9C) C(10C) 1.524(4) yes
C(9C) H(62) 0.98 no
C(9C) H(63) 0.98 no
C(10A) C(11A) 1.520(3) yes
C(10A) H(12) 0.98 no
C(10A) H(13) 0.98 no
C(10C) C(11C) 1.528(3) yes
C(10C) H(64) 0.98 no
C(10C) H(65) 0.98 no
C(11A) H(14) 0.98 no
C(11A) H(15) 0.98 no
C(11C) H(66) 0.98 no
C(11C) H(67) 0.98 no
S(13C) O(14C) 1.433(2) yes
S(13C) O(15C) 1.440(2) yes
S(13C) C(16C) 1.759(2) yes
C(16A) C(17A) 1.374(3) yes
C(16A) C(21A) 1.373(3) yes
C(16C) C(17C) 1.387(3) yes
C(16C) C(21C) 1.386(3) yes
C(17A) C(18A) 1.380(3) yes
C(17A) H(16) 0.98 no
C(17C) C(18C) 1.386(3) yes
C(17C) H(68) 0.98 no
C(18A) C(19A) 1.385(3) yes
C(18A) H(17) 0.98 no
C(18C) C(19C) 1.386(3) yes
C(18C) H(69) 0.98 no
C(19A) C(20A) 1.366(3) yes
C(19A) C(22A) 1.500(3) yes
C(19C) C(20C) 1.378(3) yes
C(19C) C(22C) 1.501(3) yes
C(20A) C(21A) 1.384(3) yes
C(20A) H(18) 0.98 no
C(20C) C(21C) 1.385(3) yes
C(20C) H(70) 0.98 no
C(21A) H(19) 0.98 no
C(21C) H(71) 0.98 no
C(22A) H(20) 0.98 no
C(22A) H(21) 0.98 no
C(22A) H(22) 0.98 no
C(22C) H(72) 0.98 no
C(22C) H(73) 0.98 no
C(22C) H(74) 0.98 no
O(23C) C(24C) 1.347(3) yes
C(24A) C(26A) 1.493(3) yes
C(24C) O(25C) 1.205(3) yes
C(24C) C(26C) 1.489(3) yes
C(26A) C(27A) 1.384(3) yes
C(26A) C(31A) 1.384(3) yes
C(26C) C(27C) 1.391(3) yes
C(26C) C(31C) 1.392(3) yes
C(27A) C(28A) 1.390(4) yes
C(27A) H(23) 0.98 no
C(27C) C(28C) 1.385(3) yes
C(27C) H(75) 0.98 no
C(28A) C(29A) 1.370(4) yes
C(28A) H(24) 0.98 no
C(28C) C(29C) 1.384(3) yes
C(28C) H(76) 0.98 no
C(29A) C(30A) 1.379(3) yes
C(29C) C(30C) 1.380(3) yes
C(29C) N(32C) 1.476(3) yes
C(30A) C(31A) 1.385(3) yes
C(30A) H(25) 0.98 no
C(30C) C(31C) 1.385(3) yes
C(30C) H(77) 0.98 no
C(31A) H(26) 0.98 no
C(31C) H(78) 0.98 no
N(32C) O(33C) 1.219(3) yes
N(32C) O(34C) 1.219(2) yes
N(1B) C(2B) 1.490(3) yes
N(1B) C(6B) 1.488(3) yes
N(1B) S(13B) 1.652(2) yes
C(2B) C(3B) 1.549(3) yes
C(2B) C(7B) 1.550(3) yes
C(2B) C(11B) 1.548(3) yes
C(3B) C(4B) 1.507(3) yes
C(3B) O(23B) 1.457(3) yes
C(3B) H(27) 0.98 no
C(4B) C(5B) 1.521(4) yes
C(4B) H(28) 0.98 no
C(4B) H(29) 0.98 no
C(5B) C(6B) 1.508(4) yes
C(5B) H(30) 0.98 no
C(5B) H(31) 0.98 no
C(6B) H(32) 0.98 no
C(6B) H(33) 0.98 no
C(7B) C(8B) 1.502(4) yes
C(7B) O(12B) 1.206(3) yes
C(8B) C(9B) 1.464(4) yes
C(8B) H(34) 0.98 no
C(8B) H(35) 0.98 no
C(9B) C(10B) 1.517(4) yes
C(9B) H(36) 0.98 no
C(9B) H(37) 0.98 no
C(10B) C(11B) 1.523(3) yes
C(10B) H(38) 0.98 no
C(10B) H(39) 0.98 no
C(11B) H(40) 0.98 no
C(11B) H(41) 0.98 no
S(13B) O(14B) 1.437(2) yes
S(13B) O(15B) 1.436(2) yes
S(13B) C(16B) 1.757(2) yes
C(16B) C(17B) 1.390(3) yes
C(16B) C(21B) 1.383(3) yes
C(17B) C(18B) 1.382(3) yes
C(17B) H(42) 0.98 no
C(18B) C(19B) 1.391(3) yes
C(18B) H(43) 0.98 no
C(19B) C(20B) 1.368(3) yes
C(19B) C(22B) 1.506(3) yes
C(20B) C(21B) 1.384(3) yes
C(20B) H(44) 0.98 no
C(21B) H(45) 0.98 no
C(22B) H(46) 0.98 no
C(22B) H(47) 0.98 no
C(22B) H(48) 0.98 no
O(23B) C(24B) 1.342(3) yes
C(24B) O(25B) 1.204(3) yes
C(24B) C(26B) 1.492(3) yes
C(26B) C(27B) 1.391(3) yes
C(26B) C(31B) 1.391(3) yes
C(27B) C(28B) 1.380(4) yes
C(27B) H(49) 0.98 no
C(28B) C(29B) 1.379(4) yes
C(28B) H(50) 0.98 no
C(29B) C(30B) 1.375(3) yes
C(29B) N(32B) 1.481(3) yes
C(30B) C(31B) 1.386(3) yes
C(30B) H(51) 0.98 no
C(31B) H(52) 0.98 no
N(32B) O(33B) 1.224(3) yes
N(32B) O(34B) 1.219(3) yes

loop_
_geom_contact_atom_site_label_1
_geom_contact_atom_site_label_2
_geom_contact_distance
_geom_contact_site_symmetry_2
_geom_contact_publ_flag
O(12A) C(22A) 3.527(3) 3_557 no
O(14A) O(34A) 3.318(3) 3_557 no
O(14A) C(28C) 3.476(3) 4_545 no
O(14A) C(5B) 3.544(3) 3_557 no
O(25A) C(4B) 3.365(3) 1_545 no
O(25A) C(3B) 3.420(3) 1_545 no
O(25A) C(10B) 3.518(3) 1_545 no
O(33A) C(21A) 3.479(4) 3_557 no
O(33A) C(11C) 3.506(3) 4_445 no
O(33A) C(9B) 3.511(4) 2_446 no
O(34A) C(6B) 3.416(3) . no
O(34A) C(28C) 3.453(3) 2_456 no
O(34A) C(27C) 3.598(3) 2_456 no
C(3A) O(25B) 3.439(3) 1_545 no
C(4A) O(25B) 3.447(3) 1_545 no
C(4C) O(12B) 3.474(3) 3_556 no
C(5A) O(14C) 3.491(3) . no
C(5C) O(14B) 3.422(3) 3_556 no
C(6A) O(33B) 3.418(3) . no
C(6C) O(33C) 3.249(3) 3_556 no
C(8A) C(8A) 3.594(5) 3_547 no
C(8C) C(8B) 3.504(4) 1_545 no
C(9A) O(34C) 3.591(3) 4_545 no
C(10A) O(25B) 3.588(3) 1_545 no
C(10C) O(25C) 3.580(3) 3_546 no
C(11A) O(34B) 3.573(3) 2_546 no
C(11C) C(21A) 3.551(3) 2_546 no
O(14C) C(28B) 3.263(3) 2_546 no
O(14C) O(34B) 3.573(3) 2_546 no
O(15C) C(20A) 3.526(3) 2_546 no
C(21C) N(32B) 3.581(4) . no
C(22C) O(12B) 3.599(3) . no
C(28A) O(14B) 3.255(3) 2_446 no
C(30C) C(19B) 3.580(4) . no
C(30C) C(18B) 3.596(4) . no
N(32C) C(20B) 3.566(4) . no
O(33C) C(21B) 3.551(4) . no
O(34C) C(6B) 3.477(3) 2_446 no
O(34C) C(4B) 3.478(3) 2_446 no

loop_
_geom_torsion_atom_site_label_1
_geom_torsion_atom_site_label_2
_geom_torsion_atom_site_label_3
_geom_torsion_atom_site_label_4
_geom_torsion
_geom_torsion_publ_flag
S(13A) N(1A) C(2A) C(3A) 174.1(1) no
S(13A) N(1A) C(2A) C(7A) 60.4(2) no
S(13A) N(1A) C(2A) C(11A) -65.5(2) no
S(13A) N(1A) C(6A) C(5A) -164.7(2) no
S(13A) C(16A) C(17A) C(18A) -179.5(2) no
S(13A) C(16A) C(21A) C(20A) 179.8(2) no
O(12A) C(7A) C(2A) N(1A) 31.8(3) no
O(12A) C(7A) C(2A) C(3A) -84.2(2) no
O(12A) C(7A) C(2A) C(11A) 156.6(2) no
O(12A) C(7A) C(8A) C(9A) -146.6(2) no
O(14A) S(13A) N(1A) C(2A) -23.4(2) no
O(14A) S(13A) N(1A) C(6A) -162.8(1) no
O(14A) S(13A) C(16A) C(17A) -48.8(3) no
O(14A) S(13A) C(16A) C(21A) 131.2(2) no
O(15A) S(13A) N(1A) C(2A) 106.9(2) no
O(15A) S(13A) N(1A) C(6A) -32.5(2) no
O(15A) S(13A) C(16A) C(17A) -178.7(2) no
O(15A) S(13A) C(16A) C(21A) 1.4(3) no
O(23A) C(3A) C(2A) N(1A) -69.6(2) no
O(23A) C(3A) C(2A) C(7A) 47.5(2) no
O(23A) C(3A) C(2A) C(11A) 169.1(2) no
O(23A) C(3A) C(4A) C(5A) 64.8(3) no
O(23A) C(24A) C(26A) C(27A) 171.8(2) no
O(23A) C(24A) C(26A) C(31A) -11.1(4) no
O(25A) C(24A) O(23A) C(3A) -8.2(4) no
O(25A) C(24A) C(26A) C(27A) -7.9(4) no
O(25A) C(24A) C(26A) C(31A) 169.2(3) no
O(33A) N(32A) C(29A) C(28A) 15.0(4) no
O(33A) N(32A) C(29A) C(30A) -164.2(3) no
O(34A) N(32A) C(29A) C(28A) -165.1(3) no
O(34A) N(32A) C(29A) C(30A) 15.7(4) no
N(1A) S(13A) C(16A) C(17A) 65.2(3) no
N(1A) S(13A) C(16A) C(21A) -114.8(2) no
N(1A) C(2A) C(3A) C(4A) 47.7(2) no
N(1A) C(2A) C(7A) C(8A) -156.6(2) no
N(1A) C(2A) C(11A) C(10A) 163.2(2) no
N(1A) C(6A) C(5A) C(4A) -57.5(3) no
N(32A) C(29A) C(28A) C(27A) -178.9(3) no
N(32A) C(29A) C(30A) C(31A) 178.6(2) no
N(1C) C(2C) C(3C) C(4C) 47.6(2) no
N(1C) C(2C) C(3C) O(23C) -69.9(2) no
N(1C) C(2C) C(7C) C(8C) -154.8(2) no
N(1C) C(2C) C(7C) O(12C) 34.2(3) no
N(1C) C(2C) C(11C) C(10C) 167.1(2) no
N(1C) C(6C) C(5C) C(4C) -57.6(3) no
N(1C) S(13C) C(16C) C(17C) 59.3(2) no
N(1C) S(13C) C(16C) C(21C) -120.8(2) no
C(2A) N(1A) S(13A) C(16A) -139.5(2) no
C(2A) N(1A) C(6A) C(5A) 55.8(3) no
C(2A) C(3A) O(23A) C(24A) -103.1(2) no
C(2A) C(3A) C(4A) C(5A) -54.6(3) no
C(2A) C(7A) C(8A) C(9A) 41.6(3) no
C(2A) C(11A) C(10A) C(9A) -55.7(3) no
C(2C) N(1C) C(6C) C(5C) 55.4(3) no
C(2C) N(1C) S(13C) O(14C) -24.7(2) no
C(2C) N(1C) S(13C) O(15C) 105.8(2) no
C(2C) N(1C) S(13C) C(16C) -140.7(2) no
C(2C) C(3C) C(4C) C(5C) -54.6(3) no
C(2C) C(3C) O(23C) C(24C) -107.0(2) no
C(2C) C(7C) C(8C) C(9C) 35.5(4) no
C(2C) C(11C) C(10C) C(9C) -57.8(3) no
C(3A) O(23A) C(24A) C(26A) 172.1(2) no
C(3A) C(2A) N(1A) C(6A) -48.8(2) no
C(3A) C(2A) C(7A) C(8A) 87.5(2) no
C(3A) C(2A) C(11A) C(10A) -77.2(3) no
C(3A) C(4A) C(5A) C(6A) 58.0(3) no
C(3C) C(2C) N(1C) C(6C) -48.4(2) no
C(3C) C(2C) N(1C) S(13C) 174.6(1) no
C(3C) C(2C) C(7C) C(8C) 88.7(2) no
C(3C) C(2C) C(7C) O(12C) -82.3(3) no
C(3C) C(2C) C(11C) C(10C) -73.3(3) no
C(3C) C(4C) C(5C) C(6C) 58.3(3) no
C(3C) O(23C) C(24C) O(25C) -5.5(4) no
C(3C) O(23C) C(24C) C(26C) 174.2(2) no
C(4A) C(3A) O(23A) C(24A) 134.0(2) no
C(4A) C(3A) C(2A) C(7A) 164.8(2) no
C(4A) C(3A) C(2A) C(11A) -73.7(2) no
C(4C) C(3C) C(2C) C(7C) 165.1(2) no
C(4C) C(3C) C(2C) C(11C) -73.5(2) no
C(4C) C(3C) O(23C) C(24C) 130.2(2) no
C(5C) C(4C) C(3C) O(23C) 65.0(2) no
C(5C) C(6C) N(1C) S(13C) -165.1(2) no
C(6A) N(1A) S(13A) C(16A) 81.1(2) no
C(6A) N(1A) C(2A) C(7A) -162.4(2) no
C(6A) N(1A) C(2A) C(11A) 71.6(3) no
C(6C) N(1C) C(2C) C(7C) -162.8(2) no
C(6C) N(1C) C(2C) C(11C) 71.7(3) no
C(6C) N(1C) S(13C) O(14C) -163.9(1) no
C(6C) N(1C) S(13C) O(15C) -33.5(2) no
C(6C) N(1C) S(13C) C(16C) 80.1(2) no
C(7A) C(2A) C(11A) C(10A) 39.1(3) no
C(7A) C(8A) C(9A) C(10A) -56.3(3) no
C(7C) C(2C) N(1C) S(13C) 60.3(2) no
C(7C) C(2C) C(3C) O(23C) 47.7(2) no
C(7C) C(2C) C(11C) C(10C) 43.2(3) no
C(7C) C(8C) C(9C) C(10C) -50.6(3) no
C(8A) C(7A) C(2A) C(11A) -31.7(3) no
C(8A) C(9A) C(10A) C(11A) 62.4(3) no
C(8C) C(7C) C(2C) C(11C) -30.4(3) no
C(8C) C(9C) C(10C) C(11C) 59.8(3) no
C(9C) C(8C) C(7C) O(12C) -153.4(3) no
C(11C) C(2C) N(1C) S(13C) -65.2(2) no
C(11C) C(2C) C(3C) O(23C) 169.0(2) no
C(11C) C(2C) C(7C) O(12C) 158.6(2) no
S(13C) C(16C) C(17C) C(18C) -179.7(2) no
S(13C) C(16C) C(21C) C(20C) -179.9(2) no
O(14C) S(13C) C(16C) C(17C) -54.6(2) no
O(14C) S(13C) C(16C) C(21C) 125.3(2) no
O(15C) S(13C) C(16C) C(17C) 175.9(2) no
O(15C) S(13C) C(16C) C(21C) -4.3(3) no
C(16A) C(17A) C(18A) C(19A) -0.4(5) no
C(16A) C(21A) C(20A) C(19A) -0.2(5) no
C(16C) C(17C) C(18C) C(19C) -1.0(4) no
C(16C) C(21C) C(20C) C(19C) 0.3(4) no
C(17A) C(16A) C(21A) C(20A) -0.2(5) no
C(17A) C(18A) C(19A) C(20A) 0.0(5) no
C(17A) C(18A) C(19A) C(22A) -179.7(3) no
C(17C) C(16C) C(21C) C(20C) -0.1(4) no
C(17C) C(18C) C(19C) C(20C) 1.2(4) no
C(17C) C(18C) C(19C) C(22C) -179.1(3) no
C(18A) C(17A) C(16A) C(21A) 0.5(5) no
C(18A) C(19A) C(20A) C(21A) 0.3(5) no
C(18C) C(17C) C(16C) C(21C) 0.5(4) no
C(18C) C(19C) C(20C) C(21C) -0.8(4) no
C(21A) C(20A) C(19A) C(22A) 180.0(3) no
C(21C) C(20C) C(19C) C(22C) 179.5(3) no
O(23C) C(24C) C(26C) C(27C) 167.3(2) no
O(23C) C(24C) C(26C) C(31C) -15.6(3) no
C(24A) C(26A) C(27A) C(28A) 177.1(3) no
C(24A) C(26A) C(31A) C(30A) -177.4(3) no
C(24C) C(26C) C(27C) C(28C) 176.8(2) no
C(24C) C(26C) C(31C) C(30C) -176.7(2) no
O(25C) C(24C) C(26C) C(27C) -13.0(4) no
O(25C) C(24C) C(26C) C(31C) 164.0(3) no
C(26A) C(27A) C(28A) C(29A) 0.1(4) no
C(26A) C(31A) C(30A) C(29A) 0.6(4) no
C(26C) C(27C) C(28C) C(29C) -0.1(4) no
C(26C) C(31C) C(30C) C(29C) 0.1(4) no
C(27A) C(26A) C(31A) C(30A) -0.4(4) no
C(27A) C(28A) C(29A) C(30A) 0.2(4) no
C(27C) C(26C) C(31C) C(30C) 0.4(4) no
C(27C) C(28C) C(29C) C(30C) 0.6(4) no
C(27C) C(28C) C(29C) N(32C) -178.2(2) no
C(28A) C(27A) C(26A) C(31A) 0.0(4) no
C(28A) C(29A) C(30A) C(31A) -0.6(4) no
C(28C) C(27C) C(26C) C(31C) -0.4(4) no
C(28C) C(29C) C(30C) C(31C) -0.6(4) no
C(28C) C(29C) N(32C) O(33C) -169.6(2) no
C(28C) C(29C) N(32C) O(34C) 11.5(4) no
C(30C) C(29C) N(32C) O(33C) 11.6(4) no
C(30C) C(29C) N(32C) O(34C) -167.3(2) no
C(31C) C(30C) C(29C) N(32C) 178.2(2) no
N(1B) C(2B) C(3B) C(4B) -49.6(2) no
N(1B) C(2B) C(3B) O(23B) 67.7(2) no
N(1B) C(2B) C(7B) C(8B) 155.2(2) no
N(1B) C(2B) C(7B) O(12B) -35.1(3) no
N(1B) C(2B) C(11B) C(10B) -167.1(2) no
N(1B) C(6B) C(5B) C(4B) 56.1(3) no
N(1B) S(13B) C(16B) C(17B) -57.8(2) no
N(1B) S(13B) C(16B) C(21B) 123.9(2) no
C(2B) N(1B) C(6B) C(5B) -54.5(3) no
C(2B) N(1B) S(13B) O(14B) 23.8(2) no
C(2B) N(1B) S(13B) O(15B) -106.6(2) no
C(2B) N(1B) S(13B) C(16B) 139.5(2) no
C(2B) C(3B) C(4B) C(5B) 55.7(3) no
C(2B) C(3B) O(23B) C(24B) 107.3(2) no
C(2B) C(7B) C(8B) C(9B) -35.3(4) no
C(2B) C(11B) C(10B) C(9B) 56.8(3) no
C(3B) C(2B) N(1B) C(6B) 49.4(2) no
C(3B) C(2B) N(1B) S(13B) -173.9(1) no
C(3B) C(2B) C(7B) C(8B) -88.4(2) no
C(3B) C(2B) C(7B) O(12B) 81.3(3) no
C(3B) C(2B) C(11B) C(10B) 73.1(3) no
C(3B) C(4B) C(5B) C(6B) -57.6(3) no
C(3B) O(23B) C(24B) O(25B) 5.0(4) no
C(3B) O(23B) C(24B) C(26B) -175.0(2) no
C(4B) C(3B) C(2B) C(7B) -167.3(2) no
C(4B) C(3B) C(2B) C(11B) 71.8(2) no
C(4B) C(3B) O(23B) C(24B) -130.0(2) no
C(5B) C(4B) C(3B) O(23B) -64.1(2) no
C(5B) C(6B) N(1B) S(13B) 166.5(2) no
C(6B) N(1B) C(2B) C(7B) 163.6(2) no
C(6B) N(1B) C(2B) C(11B) -71.2(3) no
C(6B) N(1B) S(13B) O(14B) 162.6(1) no
C(6B) N(1B) S(13B) O(15B) 32.3(2) no
C(6B) N(1B) S(13B) C(16B) -81.7(2) no
C(7B) C(2B) N(1B) S(13B) -59.7(2) no
C(7B) C(2B) C(3B) O(23B) -50.1(2) no
C(7B) C(2B) C(11B) C(10B) -43.1(3) no
C(7B) C(8B) C(9B) C(10B) 49.8(4) no
C(8B) C(7B) C(2B) C(11B) 30.7(3) no
C(8B) C(9B) C(10B) C(11B) -58.9(3) no
C(9B) C(8B) C(7B) O(12B) 154.9(3) no
C(11B) C(2B) N(1B) S(13B) 65.5(2) no
C(11B) C(2B) C(3B) O(23B) -170.9(2) no
C(11B) C(2B) C(7B) O(12B) -159.6(2) no
S(13B) C(16B) C(17B) C(18B) -178.0(2) no
S(13B) C(16B) C(21B) C(20B) 177.6(2) no
O(14B) S(13B) C(16B) C(17B) 56.3(2) no
O(14B) S(13B) C(16B) C(21B) -122.0(2) no
O(15B) S(13B) C(16B) C(17B) -174.5(2) no
O(15B) S(13B) C(16B) C(21B) 7.3(3) no
C(16B) C(17B) C(18B) C(19B) 0.2(4) no
C(16B) C(21B) C(20B) C(19B) 0.5(5) no
C(17B) C(16B) C(21B) C(20B) -0.6(4) no
C(17B) C(18B) C(19B) C(20B) -0.3(4) no
C(17B) C(18B) C(19B) C(22B) 178.3(3) no
C(18B) C(17B) C(16B) C(21B) 0.2(4) no
C(18B) C(19B) C(20B) C(21B) 0.0(4) no
C(21B) C(20B) C(19B) C(22B) -178.7(3) no
O(23B) C(24B) C(26B) C(27B) -169.0(2) no
O(23B) C(24B) C(26B) C(31B) 13.8(3) no
C(24B) C(26B) C(27B) C(28B) -176.7(2) no
C(24B) C(26B) C(31B) C(30B) 177.0(2) no
O(25B) C(24B) C(26B) C(27B) 11.0(4) no
O(25B) C(24B) C(26B) C(31B) -166.2(3) no
C(26B) C(27B) C(28B) C(29B) -0.4(4) no
C(26B) C(31B) C(30B) C(29B) -0.3(4) no
C(27B) C(26B) C(31B) C(30B) -0.1(4) no
C(27B) C(28B) C(29B) C(30B) 0.0(4) no
C(27B) C(28B) C(29B) N(32B) 178.7(2) no
C(28B) C(27B) C(26B) C(31B) 0.5(4) no
C(28B) C(29B) C(30B) C(31B) 0.4(4) no
C(28B) C(29B) N(32B) O(33B) 168.5(3) no
C(28B) C(29B) N(32B) O(34B) -12.2(4) no
C(30B) C(29B) N(32B) O(33B) -12.6(4) no
C(30B) C(29B) N(32B) O(34B) 166.6(3) no
C(31B) C(30B) C(29B) N(32B) -178.4(2) no
